data_7016782
loop_
_publ_author_name
'Nemec, Ivan'
'Herchel, Radovan'
'Bo\<ca, Roman'
'Tr\'avn\'i\<cek, Zden\<ek'
'Svoboda, Ingrid'
'Fuess, Hartmut'
'Linert, Wolfgang'

_publ_section_title
;
 Tuning of spin crossover behaviour in iron(iii) complexes involving
 pentadentate Schiff bases and pseudohalides.
;
_journal_issue 39
_journal_name_full 'Dalton transactions (Cambridge, England : 2003)'
_journal_page_first 10090
_journal_page_last 10099
_journal_paper_doi 10.1039/c1dt10696a
_journal_volume 40
_journal_year 2011
_chemical_formula_moiety 'C28 H25 Fe N4 O3'
_chemical_formula_sum 'C28 H25 Fe N4 O3'
_chemical_formula_weight 521.37
_chemical_name_systematic
;
?
;
_space_group_IT_number 19
_symmetry_cell_setting orthorhombic
_symmetry_space_group_name_Hall 'P 2ac 2ab'
_symmetry_space_group_name_H-M 'P 21 21 21'
_atom_sites_solution_hydrogens geom
_atom_sites_solution_primary direct
_atom_sites_solution_secondary difmap
_audit_creation_method SHELXL-97
_cell_angle_alpha 90.000
_cell_angle_beta 90.000
_cell_angle_gamma 90.000
_cell_formula_units_Z 4
_cell_length_a 7.217(5)
_cell_length_b 13.240(5)
_cell_length_c 24.971(5)
_cell_measurement_reflns_used 10977
_cell_measurement_temperature 190(2)
_cell_measurement_theta_max 33.32
_cell_measurement_theta_min 2.91
_cell_volume 2386.1(19)
_computing_cell_refinement 'CrysAlis RED, Oxford Diffraction Ltd.'
_computing_data_collection 'CrysAlis CCD, Oxford Diffraction Ltd.'
_computing_data_reduction 'CrysAlis RED, Oxford Diffraction Ltd.'
_computing_molecular_graphics 'MERCURY (Macrae et al., 2006)'
_computing_publication_material ' enCIFer (Allen et al., 2004)'
_computing_structure_refinement 'SHELXL97 (Sheldrick, 2008)'
_computing_structure_solution 'SHELXS97 (Sheldrick, 2008)'
_diffrn_ambient_temperature 190(2)
_diffrn_detector_area_resol_mean 8.4012
_diffrn_measured_fraction_theta_full 0.998
_diffrn_measured_fraction_theta_max 0.998
_diffrn_measurement_device_type 'Goniometer KM4/Xcalibur detector: Sapphire2 (large Be window)'
_diffrn_measurement_method
;
Rotation method data acquisition using omega and phi scans
;
_diffrn_radiation_monochromator graphite
_diffrn_radiation_source 'fine-focus sealed tube'
_diffrn_radiation_type MoK\a
_diffrn_radiation_wavelength 0.71073
_diffrn_reflns_av_R_equivalents 0.1269
_diffrn_reflns_av_sigmaI/netI 0.1296
_diffrn_reflns_limit_h_max 8
_diffrn_reflns_limit_h_min -6
_diffrn_reflns_limit_k_max 15
_diffrn_reflns_limit_k_min -15
_diffrn_reflns_limit_l_max 29
_diffrn_reflns_limit_l_min -29
_diffrn_reflns_number 14467
_diffrn_reflns_theta_full 25.00
_diffrn_reflns_theta_max 25.00
_diffrn_reflns_theta_min 2.94
_exptl_absorpt_coefficient_mu 0.671
_exptl_absorpt_correction_T_max 1.000
_exptl_absorpt_correction_T_min 0.867
_exptl_absorpt_correction_type multi-scan
_exptl_absorpt_process_details
;
CrysAlis RED, Oxford Diffraction Ltd.,
Version 1.171.33.5 (release 18-04-2008 CrysAlis171 .NET)
(compiled Apr 18 2008,18:17:43)
Empirical absorption correction using spherical harmonics,
implemented in SCALE3 ABSPACK scaling algorithm
;
_exptl_crystal_colour black
_exptl_crystal_density_diffrn 1.451
_exptl_crystal_density_method 'not measured'
_exptl_crystal_description needle
_exptl_crystal_F_000 1084
_exptl_crystal_size_max 0.28
_exptl_crystal_size_mid 0.14
_exptl_crystal_size_min 0.14
_refine_diff_density_max 0.485
_refine_diff_density_min -0.419
_refine_diff_density_rms 0.088
_refine_ls_abs_structure_details 'Flack H D (1983), Acta Cryst. A39, 876-881'
_refine_ls_abs_structure_Flack 0.01(2)
_refine_ls_extinction_method none
_refine_ls_goodness_of_fit_ref 0.931
_refine_ls_hydrogen_treatment constr
_refine_ls_matrix_type full
_refine_ls_number_parameters 325
_refine_ls_number_reflns 4206
_refine_ls_number_restraints 0
_refine_ls_restrained_S_all 0.931
_refine_ls_R_factor_all 0.1021
_refine_ls_R_factor_gt 0.0560
_refine_ls_shift/su_max 0.003
_refine_ls_shift/su_mean 0.000
_refine_ls_structure_factor_coef Fsqd
_refine_ls_weighting_details 'calc w=1/[\s^2^(Fo^2^)+(0.0342P)^2^+0.0000P] where P=(Fo^2^+2Fc^2^)/3'
_refine_ls_weighting_scheme calc
_refine_ls_wR_factor_gt 0.0835
_refine_ls_wR_factor_ref 0.0915
_reflns_number_gt 2809
_reflns_number_total 4206
_reflns_threshold_expression >2sigma(I)
_cod_data_source_file c1dt10696a.txt
_cod_data_source_block '[FenapetNCO]_190K'
_cod_original_sg_symbol_H-M P212121
_cod_database_code 7016782

loop_
_symmetry_equiv_pos_as_xyz
'x, y, z'
'-x+1/2, -y, z+1/2'
'x+1/2, -y+1/2, -z'
'-x, y+1/2, -z+1/2'

loop_
_atom_site_label
_atom_site_type_symbol
_atom_site_fract_x
_atom_site_fract_y
_atom_site_fract_z
_atom_site_U_iso_or_equiv
_atom_site_adp_type
_atom_site_occupancy
_atom_site_symmetry_multiplicity
_atom_site_calc_flag
_atom_site_refinement_flags
C1 C 0.1850(7) 0.7740(3) 0.90608(19) 0.0193(11) Uani 1 1 d .
C2 C 0.3453(6) 0.7503(4) 0.93686(19) 0.0215(12) Uani 1 1 d .
H2 H 0.4531 0.7874 0.9314 0.026 Uiso 1 1 calc R
C3 C 0.3458(7) 0.6760(4) 0.97362(19) 0.0240(13) Uani 1 1 d .
H3 H 0.4537 0.6629 0.9928 0.029 Uiso 1 1 calc R
C4 C 0.1842(6) 0.6168(4) 0.98388(18) 0.0208(11) Uani 1 1 d .
C5 C 0.1806(8) 0.5475(4) 1.0258(2) 0.0282(13) Uani 1 1 d .
H5 H 0.2865 0.5381 1.0464 0.034 Uiso 1 1 calc R
C6 C 0.0248(8) 0.4930(4) 1.0373(2) 0.0359(14) Uani 1 1 d .
H6 H 0.0233 0.4487 1.0662 0.043 Uiso 1 1 calc R
C7 C -0.1307(7) 0.5043(4) 1.0054(2) 0.0330(14) Uani 1 1 d .
H7 H -0.2349 0.4650 1.0119 0.040 Uiso 1 1 calc R
C8 C -0.1329(7) 0.5735(4) 0.9639(2) 0.0274(13) Uani 1 1 d .
H8 H -0.2395 0.5804 0.9432 0.033 Uiso 1 1 calc R
C9 C 0.0235(7) 0.6341(3) 0.95211(18) 0.0206(12) Uani 1 1 d .
C10 C 0.0233(6) 0.7133(3) 0.91250(18) 0.0179(11) Uani 1 1 d .
C11 C -0.1430(6) 0.7381(4) 0.8833(2) 0.0196(12) Uani 1 1 d .
H11 H -0.2480 0.7007 0.8918 0.024 Uiso 1 1 calc R
C12 C -0.3400(6) 0.8250(4) 0.8209(2) 0.0275(13) Uani 1 1 d .
H12A H -0.3966 0.8855 0.8355 0.033 Uiso 1 1 calc R
H12B H -0.4237 0.7687 0.8267 0.033 Uiso 1 1 calc R
C13 C -0.3025(7) 0.8383(4) 0.76158(19) 0.0254(12) Uani 1 1 d .
H13A H -0.2619 0.7747 0.7463 0.030 Uiso 1 1 calc R
H13B H -0.4156 0.8585 0.7435 0.030 Uiso 1 1 calc R
C14 C -0.0895(6) 0.9172(3) 0.69757(18) 0.0274(13) Uani 1 1 d .
H14A H -0.1929 0.9301 0.6737 0.033 Uiso 1 1 calc R
H14B H -0.0404 0.8510 0.6889 0.033 Uiso 1 1 calc R
C15 C 0.0600(7) 0.9959(3) 0.6873(2) 0.0279(11) Uani 1 1 d .
H15A H 0.0099 1.0618 0.6961 0.034 Uiso 1 1 calc R
H15B H 0.0883 0.9959 0.6494 0.034 Uiso 1 1 calc R
C16 C 0.2409(6) 0.9820(4) 0.71819(19) 0.0249(12) Uani 1 1 d .
H16A H 0.2890 0.9146 0.7118 0.030 Uiso 1 1 calc R
H16B H 0.3318 1.0303 0.7055 0.030 Uiso 1 1 calc R
C17 C 0.2772(6) 1.0758(3) 0.79827(18) 0.0209(12) Uani 1 1 d .
H17 H 0.3691 1.1108 0.7799 0.025 Uiso 1 1 calc R
C18 C 0.2211(6) 1.1157(4) 0.84945(17) 0.0176(11) Uani 1 1 d .
C19 C 0.3222(6) 1.1970(4) 0.8729(2) 0.0221(12) Uani 1 1 d .
C20 C 0.5049(6) 1.2223(4) 0.8581(2) 0.0303(14) Uani 1 1 d .
H20 H 0.5657 1.1832 0.8327 0.036 Uiso 1 1 calc R
C21 C 0.5949(8) 1.3033(4) 0.8804(2) 0.0437(17) Uani 1 1 d .
H21 H 0.7148 1.3186 0.8694 0.052 Uiso 1 1 calc R
C22 C 0.5102(10) 1.3625(4) 0.9189(2) 0.0504(19) Uani 1 1 d .
H22 H 0.5714 1.4181 0.9332 0.060 Uiso 1 1 calc R
C23 C 0.3360(10) 1.3383(4) 0.9356(2) 0.0471(17) Uani 1 1 d .
H23 H 0.2802 1.3774 0.9620 0.057 Uiso 1 1 calc R
C24 C 0.2386(8) 1.2562(4) 0.9142(2) 0.0290(13) Uani 1 1 d .
C25 C 0.0604(8) 1.2292(4) 0.93223(19) 0.0319(12) Uani 1 1 d .
H25 H 0.0051 1.2672 0.9592 0.038 Uiso 1 1 calc R
C26 C -0.0314(7) 1.1503(3) 0.91159(18) 0.0255(12) Uani 1 1 d .
H26 H -0.1489 1.1350 0.9246 0.031 Uiso 1 1 calc R
C27 C 0.0466(7) 1.0886(3) 0.86995(17) 0.0201(11) Uani 1 1 d .
C28 C 0.2365(7) 0.7015(4) 0.7691(2) 0.0231(12) Uani 1 1 d .
N1 N -0.1631(5) 0.8058(3) 0.84692(15) 0.0183(9) Uani 1 1 d .
N2 N -0.1584(5) 0.9159(3) 0.75329(14) 0.0195(10) Uani 1 1 d .
H1N2 H -0.2121 0.9769 0.7595 0.023 Uiso 1 1 calc R
N3 N 0.2117(5) 0.9963(3) 0.77566(16) 0.0214(10) Uani 1 1 d .
N4 N 0.1487(6) 0.7748(3) 0.77036(17) 0.0274(11) Uani 1 1 d .
O1 O 0.1950(4) 0.8535(2) 0.87530(13) 0.0251(8) Uani 1 1 d .
O2 O -0.0538(5) 1.0129(2) 0.85184(12) 0.0249(8) Uani 1 1 d .
O3 O 0.3298(5) 0.6258(3) 0.76592(15) 0.0419(10) Uani 1 1 d .
Fe1 Fe 0.04829(9) 0.89337(5) 0.81499(3) 0.01946(17) Uani 1 1 d .

loop_
_atom_site_aniso_label
_atom_site_aniso_U_11
_atom_site_aniso_U_22
_atom_site_aniso_U_33
_atom_site_aniso_U_23
_atom_site_aniso_U_13
_atom_site_aniso_U_12
C1 0.027(3) 0.016(3) 0.015(3) -0.003(2) 0.000(2) 0.003(2)
C2 0.015(3) 0.026(3) 0.024(3) -0.003(2) -0.005(2) -0.003(2)
C3 0.022(3) 0.032(3) 0.018(3) -0.006(2) -0.006(2) 0.010(2)
C4 0.027(3) 0.017(3) 0.018(3) -0.008(2) 0.001(2) 0.004(3)
C5 0.034(3) 0.027(3) 0.024(3) 0.003(3) -0.003(3) 0.010(3)
C6 0.044(4) 0.036(3) 0.028(3) 0.014(3) 0.001(3) -0.004(3)
C7 0.038(3) 0.023(3) 0.037(4) 0.002(3) 0.002(3) -0.009(3)
C8 0.026(3) 0.028(3) 0.029(3) 0.005(3) -0.002(2) -0.005(3)
C9 0.029(3) 0.019(3) 0.014(3) -0.007(2) -0.002(2) 0.004(2)
C10 0.016(3) 0.022(3) 0.015(3) -0.006(2) -0.002(2) -0.003(2)
C11 0.016(3) 0.021(3) 0.022(3) -0.010(2) 0.004(2) -0.007(2)
C12 0.013(3) 0.032(3) 0.038(4) 0.012(3) -0.011(3) -0.003(2)
C13 0.025(3) 0.026(3) 0.024(3) 0.002(2) -0.010(3) -0.002(3)
C14 0.034(3) 0.030(3) 0.019(3) -0.005(2) -0.007(2) 0.007(2)
C15 0.038(3) 0.029(3) 0.017(3) 0.003(3) 0.003(3) 0.009(3)
C16 0.033(3) 0.028(3) 0.014(3) -0.002(2) 0.009(2) 0.001(2)
C17 0.018(3) 0.025(3) 0.020(3) 0.002(2) 0.001(2) 0.001(2)
C18 0.018(3) 0.016(3) 0.019(3) -0.001(2) -0.004(2) 0.003(2)
C19 0.018(3) 0.024(3) 0.024(3) 0.007(2) -0.011(2) -0.003(2)
C20 0.030(4) 0.029(3) 0.032(3) 0.008(2) -0.010(2) -0.005(3)
C21 0.042(4) 0.048(4) 0.041(4) 0.020(3) -0.018(3) -0.022(3)
C22 0.074(6) 0.039(4) 0.038(4) 0.002(3) -0.020(3) -0.032(4)
C23 0.081(5) 0.032(4) 0.028(4) 0.001(3) -0.001(4) -0.017(4)
C24 0.042(4) 0.025(3) 0.020(3) 0.002(3) -0.009(3) -0.006(3)
C25 0.047(3) 0.026(3) 0.022(3) -0.010(2) 0.006(3) 0.003(3)
C26 0.027(3) 0.029(3) 0.020(3) -0.001(2) 0.008(3) 0.000(3)
C27 0.020(2) 0.021(3) 0.020(3) 0.007(2) -0.008(3) 0.001(3)
C28 0.019(3) 0.025(3) 0.026(3) 0.002(2) -0.001(2) -0.005(3)
N1 0.022(2) 0.016(2) 0.017(2) 0.0025(18) -0.008(2) -0.0070(18)
N2 0.026(2) 0.020(3) 0.013(2) -0.0016(18) -0.0044(18) 0.0028(19)
N3 0.023(2) 0.021(2) 0.020(3) -0.001(2) 0.005(2) 0.003(2)
N4 0.039(3) 0.019(3) 0.024(3) -0.005(2) -0.005(2) 0.008(2)
O1 0.0240(19) 0.024(2) 0.027(2) 0.0020(16) -0.0047(16) -0.0085(16)
O2 0.0182(16) 0.0222(18) 0.034(2) -0.0019(15) 0.0025(19) -0.0009(18)
O3 0.032(2) 0.026(2) 0.067(3) -0.0005(19) 0.012(2) 0.009(2)
Fe1 0.0228(3) 0.0161(3) 0.0194(4) 0.0012(3) 0.0008(4) -0.0024(3)

loop_
_atom_type_symbol
_atom_type_description
_atom_type_scat_dispersion_real
_atom_type_scat_dispersion_imag
_atom_type_scat_source
C C 0.0033 0.0016 'International Tables Vol C Tables 4.2.6.8 and 6.1.1.4'
H H 0.0000 0.0000 'International Tables Vol C Tables 4.2.6.8 and 6.1.1.4'
N N 0.0061 0.0033 'International Tables Vol C Tables 4.2.6.8 and 6.1.1.4'
O O 0.0106 0.0060 'International Tables Vol C Tables 4.2.6.8 and 6.1.1.4'
Fe Fe 0.3463 0.8444 'International Tables Vol C Tables 4.2.6.8 and 6.1.1.4'

loop_
_geom_angle_atom_site_label_1
_geom_angle_atom_site_label_2
_geom_angle_atom_site_label_3
_geom_angle
O1 C1 C2 116.8(4)
O1 C1 C10 124.5(4)
C2 C1 C10 118.7(4)
C3 C2 C1 122.1(5)
C3 C2 H2 118.9
C1 C2 H2 118.9
C2 C3 C4 121.4(5)
C2 C3 H3 119.3
C4 C3 H3 119.3
C5 C4 C9 120.7(5)
C5 C4 C3 120.8(5)
C9 C4 C3 118.5(4)
C6 C5 C4 121.4(5)
C6 C5 H5 119.3
C4 C5 H5 119.3
C5 C6 C7 119.2(5)
C5 C6 H6 120.4
C7 C6 H6 120.4
C6 C7 C8 120.9(5)
C6 C7 H7 119.6
C8 C7 H7 119.6
C7 C8 C9 121.4(5)
C7 C8 H8 119.3
C9 C8 H8 119.3
C8 C9 C4 116.3(4)
C8 C9 C10 123.6(4)
C4 C9 C10 120.0(4)
C1 C10 C9 119.1(4)
C1 C10 C11 119.7(4)
C9 C10 C11 120.9(4)
N1 C11 C10 127.6(4)
N1 C11 H11 116.2
C10 C11 H11 116.2
N1 C12 C13 107.4(4)
N1 C12 H12A 110.2
C13 C12 H12A 110.2
N1 C12 H12B 110.2
C13 C12 H12B 110.2
H12A C12 H12B 108.5
N2 C13 C12 110.1(4)
N2 C13 H13A 109.6
C12 C13 H13A 109.6
N2 C13 H13B 109.6
C12 C13 H13B 109.6
H13A C13 H13B 108.2
N2 C14 C15 113.9(4)
N2 C14 H14A 108.8
C15 C14 H14A 108.8
N2 C14 H14B 108.8
C15 C14 H14B 108.8
H14A C14 H14B 107.7
C14 C15 C16 116.0(4)
C14 C15 H15A 108.3
C16 C15 H15A 108.3
C14 C15 H15B 108.3
C16 C15 H15B 108.3
H15A C15 H15B 107.4
N3 C16 C15 110.9(4)
N3 C16 H16A 109.5
C15 C16 H16A 109.5
N3 C16 H16B 109.5
C15 C16 H16B 109.5
H16A C16 H16B 108.1
N3 C17 C18 125.9(4)
N3 C17 H17 117.0
C18 C17 H17 117.0
C27 C18 C19 120.1(4)
C27 C18 C17 118.7(4)
C19 C18 C17 119.8(4)
C20 C19 C24 117.0(4)
C20 C19 C18 123.4(5)
C24 C19 C18 119.6(4)
C21 C20 C19 121.5(5)
C21 C20 H20 119.2
C19 C20 H20 119.2
C20 C21 C22 121.0(5)
C20 C21 H21 119.5
C22 C21 H21 119.5
C23 C22 C21 119.1(6)
C23 C22 H22 120.4
C21 C22 H22 120.4
C22 C23 C24 121.9(6)
C22 C23 H23 119.1
C24 C23 H23 119.1
C23 C24 C25 122.2(5)
C23 C24 C19 119.3(5)
C25 C24 C19 118.5(5)
C26 C25 C24 121.7(5)
C26 C25 H25 119.1
C24 C25 H25 119.1
C25 C26 C27 121.8(5)
C25 C26 H26 119.1
C27 C26 H26 119.1
O2 C27 C18 124.2(4)
O2 C27 C26 117.7(4)
C18 C27 C26 118.0(4)
N4 C28 O3 177.7(6)
C11 N1 C12 122.4(4)
C11 N1 Fe1 125.3(3)
C12 N1 Fe1 112.1(3)
C13 N2 C14 112.2(4)
C13 N2 Fe1 106.9(3)
C14 N2 Fe1 116.1(3)
C13 N2 H1N2 107.1
C14 N2 H1N2 107.1
Fe1 N2 H1N2 107.1
C17 N3 C16 119.0(4)
C17 N3 Fe1 123.1(3)
C16 N3 Fe1 117.8(3)
C28 N4 Fe1 147.8(4)
C1 O1 Fe1 130.9(3)
C27 O2 Fe1 124.4(3)
O1 Fe1 O2 93.48(14)
O1 Fe1 N3 103.98(15)
O2 Fe1 N3 84.55(14)
O1 Fe1 N4 91.20(15)
O2 Fe1 N4 174.99(16)
N3 Fe1 N4 92.59(17)
O1 Fe1 N1 87.17(15)
O2 Fe1 N1 89.67(15)
N3 Fe1 N1 167.70(15)
N4 Fe1 N1 92.34(16)
O1 Fe1 N2 168.07(14)
O2 Fe1 N2 87.95(14)
N3 Fe1 N2 87.94(15)
N4 Fe1 N2 87.83(16)
N1 Fe1 N2 81.00(15)

loop_
_geom_bond_atom_site_label_1
_geom_bond_atom_site_label_2
_geom_bond_distance
C1 O1 1.305(5)
C1 C2 1.424(6)
C1 C10 1.426(6)
C2 C3 1.346(6)
C2 H2 0.9300
C3 C4 1.429(7)
C3 H3 0.9300
C4 C5 1.393(6)
C4 C9 1.424(6)
C5 C6 1.367(7)
C5 H5 0.9300
C6 C7 1.385(7)
C6 H6 0.9300
C7 C8 1.384(7)
C7 H7 0.9300
C8 C9 1.416(6)
C8 H8 0.9300
C9 C10 1.441(6)
C10 C11 1.443(6)
C11 N1 1.284(6)
C11 H11 0.9300
C12 N1 1.454(5)
C12 C13 1.517(7)
C12 H12A 0.9700
C12 H12B 0.9700
C13 N2 1.476(6)
C13 H13A 0.9700
C13 H13B 0.9700
C14 N2 1.478(5)
C14 C15 1.522(6)
C14 H14A 0.9700
C14 H14B 0.9700
C15 C16 1.527(6)
C15 H15A 0.9700
C15 H15B 0.9700
C16 N3 1.463(6)
C16 H16A 0.9700
C16 H16B 0.9700
C17 N3 1.285(5)
C17 C18 1.441(6)
C17 H17 0.9300
C18 C27 1.406(6)
C18 C19 1.427(6)
C19 C20 1.410(7)
C19 C24 1.427(7)
C20 C21 1.371(7)
C20 H20 0.9300
C21 C22 1.384(8)
C21 H21 0.9300
C22 C23 1.363(8)
C22 H22 0.9300
C23 C24 1.401(7)
C23 H23 0.9300
C24 C25 1.409(7)
C25 C26 1.341(6)
C25 H25 0.9300
C26 C27 1.437(6)
C26 H26 0.9300
C27 O2 1.317(5)
C28 N4 1.160(6)
C28 O3 1.209(6)
N1 Fe1 2.075(4)
N2 Fe1 2.165(4)
N2 H1N2 0.9100
N3 Fe1 2.052(4)
N4 Fe1 2.057(4)
O1 Fe1 1.915(3)
O2 Fe1 1.973(3)

loop_
_geom_torsion_atom_site_label_1
_geom_torsion_atom_site_label_2
_geom_torsion_atom_site_label_3
_geom_torsion_atom_site_label_4
_geom_torsion
O1 C1 C2 C3 173.7(4)
C10 C1 C2 C3 -3.5(7)
C1 C2 C3 C4 -0.2(7)
C2 C3 C4 C5 -173.2(5)
C2 C3 C4 C9 3.5(7)
C9 C4 C5 C6 1.0(7)
C3 C4 C5 C6 177.6(5)
C4 C5 C6 C7 2.3(8)
C5 C6 C7 C8 -3.2(8)
C6 C7 C8 C9 0.8(8)
C7 C8 C9 C4 2.5(7)
C7 C8 C9 C10 -174.4(5)
C5 C4 C9 C8 -3.3(7)
C3 C4 C9 C8 -180.0(4)
C5 C4 C9 C10 173.6(4)
C3 C4 C9 C10 -3.0(6)
O1 C1 C10 C9 -173.2(4)
C2 C1 C10 C9 3.7(6)
O1 C1 C10 C11 0.7(7)
C2 C1 C10 C11 177.7(4)
C8 C9 C10 C1 176.2(4)
C4 C9 C10 C1 -0.5(6)
C8 C9 C10 C11 2.3(7)
C4 C9 C10 C11 -174.4(4)
C1 C10 C11 N1 6.7(8)
C9 C10 C11 N1 -179.5(5)
N1 C12 C13 N2 -53.1(5)
N2 C14 C15 C16 63.5(5)
C14 C15 C16 N3 -66.5(5)
N3 C17 C18 C27 -21.4(7)
N3 C17 C18 C19 171.8(4)
C27 C18 C19 C20 173.6(4)
C17 C18 C19 C20 -19.7(7)
C27 C18 C19 C24 -5.4(7)
C17 C18 C19 C24 161.2(4)
C24 C19 C20 C21 -3.2(7)
C18 C19 C20 C21 177.7(5)
C19 C20 C21 C22 0.9(8)
C20 C21 C22 C23 1.4(9)
C21 C22 C23 C24 -1.2(9)
C22 C23 C24 C25 178.4(5)
C22 C23 C24 C19 -1.2(8)
C20 C19 C24 C23 3.3(7)
C18 C19 C24 C23 -177.6(5)
C20 C19 C24 C25 -176.2(5)
C18 C19 C24 C25 2.9(7)
C23 C24 C25 C26 -179.8(5)
C19 C24 C25 C26 -0.2(8)
C24 C25 C26 C27 0.1(8)
C19 C18 C27 O2 -177.9(4)
C17 C18 C27 O2 15.3(6)
C19 C18 C27 C26 5.2(6)
C17 C18 C27 C26 -161.6(4)
C25 C26 C27 O2 -179.7(4)
C25 C26 C27 C18 -2.6(7)
C10 C11 N1 C12 -178.8(4)
C10 C11 N1 Fe1 5.1(7)
C13 C12 N1 C11 -137.3(4)
C13 C12 N1 Fe1 39.3(4)
C12 C13 N2 C14 168.4(4)
C12 C13 N2 Fe1 40.0(4)
C15 C14 N2 C13 -179.8(3)
C15 C14 N2 Fe1 -56.5(4)
C18 C17 N3 C16 162.1(4)
C18 C17 N3 Fe1 -12.6(6)
C15 C16 N3 C17 -108.9(5)
C15 C16 N3 Fe1 66.1(4)
O3 C28 N4 Fe1 -147(14)
C2 C1 O1 Fe1 161.3(3)
C10 C1 O1 Fe1 -21.7(7)
C18 C27 O2 Fe1 25.2(6)
C26 C27 O2 Fe1 -157.9(3)
C1 O1 Fe1 O2 114.4(4)
C1 O1 Fe1 N3 -160.3(4)
C1 O1 Fe1 N4 -67.4(4)
C1 O1 Fe1 N1 24.9(4)
C1 O1 Fe1 N2 17.8(10)
C27 O2 Fe1 O1 61.0(3)
C27 O2 Fe1 N3 -42.7(3)
C27 O2 Fe1 N4 -98.1(19)
C27 O2 Fe1 N1 148.2(3)
C27 O2 Fe1 N2 -130.8(3)
C17 N3 Fe1 O1 -56.0(4)
C16 N3 Fe1 O1 129.3(3)
C17 N3 Fe1 O2 36.2(4)
C16 N3 Fe1 O2 -138.5(3)
C17 N3 Fe1 N4 -147.9(4)
C16 N3 Fe1 N4 37.4(3)
C17 N3 Fe1 N1 98.6(8)
C16 N3 Fe1 N1 -76.2(9)
C17 N3 Fe1 N2 124.4(4)
C16 N3 Fe1 N2 -50.4(3)
C28 N4 Fe1 O1 6.9(8)
C28 N4 Fe1 O2 166.1(15)
C28 N4 Fe1 N3 111.0(8)
C28 N4 Fe1 N1 -80.3(8)
C28 N4 Fe1 N2 -161.2(8)
C11 N1 Fe1 O1 -16.2(4)
C12 N1 Fe1 O1 167.3(3)
C11 N1 Fe1 O2 -109.7(4)
C12 N1 Fe1 O2 73.8(3)
C11 N1 Fe1 N3 -171.6(7)
C12 N1 Fe1 N3 12.0(9)
C11 N1 Fe1 N4 74.8(4)
C12 N1 Fe1 N4 -101.6(3)
C11 N1 Fe1 N2 162.3(4)
C12 N1 Fe1 N2 -14.1(3)
C13 N2 Fe1 O1 -7.4(9)
C14 N2 Fe1 O1 -133.4(7)
C13 N2 Fe1 O2 -104.5(3)
C14 N2 Fe1 O2 129.5(3)
C13 N2 Fe1 N3 170.9(3)
C14 N2 Fe1 N3 44.9(3)
C13 N2 Fe1 N4 78.2(3)
C14 N2 Fe1 N4 -47.8(3)
C13 N2 Fe1 N1 -14.5(3)
C14 N2 Fe1 N1 -140.5(3)
